data_7232813
loop_
_publ_author_name
'Ma, Yike'
'Huang, Liangliang'
'Xiu, Zhijia'
'Yang, Yuheng'
'Wang, Xiaodong'
'Yin, Yanzhen'
'Bi, Yanfeng'
'Zheng, Zhiping'

_publ_section_title
;
 High proton conductivity behavior in a 2D metal sulfite constructed from
 a histidine ligand
;
_journal_issue 28
_journal_name_full 'RSC Advances'
_journal_page_first 16130
_journal_paper_doi 10.1039/C9RA01584A
_journal_volume 9
_journal_year 2019
_chemical_formula_sum 'C12 H20 N6 O11 S2 Zn2'
_chemical_formula_weight 619.20
_space_group_crystal_system monoclinic
_space_group_IT_number 15
_space_group_name_Hall '-C 2yc'
_space_group_name_H-M_alt 'C 1 2/c 1'
_symmetry_space_group_name_Hall '-C 2yc'
_symmetry_space_group_name_H-M 'C 1 2/c 1'
_atom_sites_solution_hydrogens mixed
_audit_creation_method SHELXL-2014/7
_audit_update_record
;
2019-01-23 deposited with the CCDC.    2019-04-22 downloaded from the CCDC.
;
_cell_angle_alpha 90
_cell_angle_beta 101.397(2)
_cell_angle_gamma 90
_cell_formula_units_Z 4
_cell_length_a 14.6764(7)
_cell_length_b 8.3407(4)
_cell_length_c 16.8021(8)
_cell_measurement_reflns_used 4092
_cell_measurement_temperature 296(2)
_cell_measurement_theta_max 25.0378
_cell_measurement_theta_min 2.4731
_cell_volume 2016.21(17)
_computing_cell_refinement 'SAINT V8.37A (Bruker AXS Inc., 2015)'
_computing_data_collection 'Bruker Instrument Service vV6.2.3'
_computing_data_reduction 'SAINT V8.37A (Bruker AXS Inc., 2015)'
_computing_structure_refinement 'SHELXL-2014/7 (Sheldrick, 2014)'
_computing_structure_solution 'XT, VERSION 2014/5'
_diffrn_ambient_temperature 296(2)
_diffrn_measured_fraction_theta_full 0.999
_diffrn_measured_fraction_theta_max 0.999
_diffrn_measurement_device_type 'Bruker D8 QUEST'
_diffrn_measurement_method '\f & \w scans'
_diffrn_radiation_type MoK\a
_diffrn_radiation_wavelength 0.71073
_diffrn_reflns_av_R_equivalents 0.0337
_diffrn_reflns_av_unetI/netI 0.0269
_diffrn_reflns_Laue_measured_fraction_full 0.999
_diffrn_reflns_Laue_measured_fraction_max 0.999
_diffrn_reflns_limit_h_max 17
_diffrn_reflns_limit_h_min -16
_diffrn_reflns_limit_k_max 9
_diffrn_reflns_limit_k_min -9
_diffrn_reflns_limit_l_max 20
_diffrn_reflns_limit_l_min -19
_diffrn_reflns_number 8485
_diffrn_reflns_point_group_measured_fraction_full 0.999
_diffrn_reflns_point_group_measured_fraction_max 0.999
_diffrn_reflns_theta_full 25.086
_diffrn_reflns_theta_max 25.086
_diffrn_reflns_theta_min 2.473
_exptl_absorpt_coefficient_mu 2.660
_exptl_absorpt_correction_T_max 0.7452
_exptl_absorpt_correction_T_min 0.6326
_exptl_absorpt_correction_type multi-scan
_exptl_absorpt_process_details
;
SADABS-2014/5 - Bruker AXS area detector scaling and absorption correction
;
_exptl_crystal_colour colourless
_exptl_crystal_density_diffrn 2.040
_exptl_crystal_description block
_exptl_crystal_F_000 1256
_exptl_crystal_size_max 0.220
_exptl_crystal_size_mid 0.210
_exptl_crystal_size_min 0.200
_refine_diff_density_max 0.321
_refine_diff_density_min -0.284
_refine_diff_density_rms 0.066
_refine_ls_extinction_method none
_refine_ls_goodness_of_fit_ref 1.053
_refine_ls_hydrogen_treatment constr
_refine_ls_matrix_type full
_refine_ls_number_parameters 151
_refine_ls_number_reflns 1782
_refine_ls_number_restraints 0
_refine_ls_restrained_S_all 1.053
_refine_ls_R_factor_all 0.0350
_refine_ls_R_factor_gt 0.0258
_refine_ls_shift/su_max 0.000
_refine_ls_shift/su_mean 0.000
_refine_ls_structure_factor_coef Fsqd
_refine_ls_weighting_details 'w=1/[\s^2^(Fo^2^)+(0.0264P)^2^+3.5637P] where P=(Fo^2^+2Fc^2^)/3'
_refine_ls_weighting_scheme calc
_refine_ls_wR_factor_gt 0.0574
_refine_ls_wR_factor_ref 0.0608
_reflns_Friedel_coverage 0.000
_reflns_number_gt 1537
_reflns_number_total 1782
_reflns_threshold_expression 'I > 2\s(I)'
_cod_data_source_file c9ra01584a2.cif
_cod_data_source_block Compound_1
_cod_depositor_comments
;
The following automatic conversions were performed:

'_exptl_absorpt_correction_type' value 'Multi-Scan' changed to
'multi-scan' according to
/home/data/users/saulius/crontab/automatic-downloads/rss-feeds/RSC/lib/dictionaries/cif_core.dic
dictionary named 'cif_core.dic' version 2.4.2 from 2011-04-26.

Automatic conversion script
Id: cif_fix_values 4973 2017-02-22 13:04:09Z antanas 
;
_cod_database_code 7232813
_shelx_shelxl_version_number 2014/7
_shelx_space_group_comment
;
The symmetry employed for this shelxl refinement is uniquely defined
by the following loop, which should always be used as a source of
symmetry information in preference to the above space-group names.
They are only intended as comments.
;
_shelx_estimated_absorpt_t_min 0.592
_shelx_estimated_absorpt_t_max 0.618

loop_
_space_group_symop_operation_xyz
'x, y, z'
'-x, y, -z+1/2'
'x+1/2, y+1/2, z'
'-x+1/2, y+1/2, -z+1/2'
'-x, -y, -z'
'x, -y, z-1/2'
'-x+1/2, -y+1/2, -z'
'x+1/2, -y+1/2, z-1/2'

loop_
_atom_site_label
_atom_site_type_symbol
_atom_site_fract_x
_atom_site_fract_y
_atom_site_fract_z
_atom_site_U_iso_or_equiv
_atom_site_adp_type
_atom_site_occupancy
_atom_site_site_symmetry_order
_atom_site_calc_flag
_atom_site_refinement_flags_posn
_atom_site_refinement_flags_adp
_atom_site_refinement_flags_occupancy
Zn1 Zn 0.61821(2) 0.48838(4) 0.56788(2) 0.02089(11) Uani 1 1 d . . .
S1 S 0.56827(5) 0.62485(8) 0.38828(4) 0.02163(17) Uani 1 1 d . . .
O1 O 0.58763(15) 0.6418(2) 0.48114(11) 0.0341(5) Uani 1 1 d . . .
O2 O 0.48028(15) 0.5231(2) 0.36758(12) 0.0316(5) Uani 1 1 d . . .
O3 O 0.54083(13) 0.7936(2) 0.35948(11) 0.0239(4) Uani 1 1 d . . .
O4 O 0.72872(13) 0.5522(2) 0.65023(11) 0.0260(5) Uani 1 1 d . . .
O5 O 0.65775(14) 0.7746(2) 0.67833(12) 0.0295(5) Uani 1 1 d . . .
N1 N 0.86113(16) 0.7651(3) 0.96613(13) 0.0215(5) Uani 1 1 d . . .
N2 N 0.87467(15) 0.5912(3) 0.77023(13) 0.0237(5) Uani 1 1 d . . .
H2A H 0.8589 0.4908 0.7794 0.036 Uiso 1 1 calc R U .
H2B H 0.9218 0.6218 0.8092 0.036 Uiso 1 1 calc R U .
H2C H 0.8917 0.5967 0.7223 0.036 Uiso 1 1 calc R U .
N3 N 0.89271(18) 0.5418(3) 1.03332(14) 0.0294(6) Uani 1 1 d . . .
H3 H 0.9168 0.4757 1.0709 0.035 Uiso 1 1 calc R U .
C1 C 0.72120(18) 0.6757(3) 0.69269(15) 0.0196(6) Uani 1 1 d . . .
C2 C 0.79423(18) 0.6981(3) 0.76999(15) 0.0194(6) Uani 1 1 d . . .
H2 H 0.8157 0.8096 0.7728 0.023 Uiso 1 1 calc R U .
C3 C 0.74743(19) 0.6651(3) 0.84211(15) 0.0222(6) Uani 1 1 d . . .
H3A H 0.7062 0.7539 0.8470 0.027 Uiso 1 1 calc R U .
H3B H 0.7093 0.5698 0.8301 0.027 Uiso 1 1 calc R U .
C4 C 0.81093(18) 0.6418(3) 0.92194(15) 0.0205(6) Uani 1 1 d . . .
C5 C 0.8307(2) 0.5045(3) 0.96428(17) 0.0290(7) Uani 1 1 d . . .
H5 H 0.8065 0.4034 0.9492 0.035 Uiso 1 1 calc R U .
C6 C 0.9095(2) 0.6976(3) 1.03237(17) 0.0275(7) Uani 1 1 d . . .
H6 H 0.9499 0.7523 1.0729 0.033 Uiso 1 1 calc R U .
O1W O 0.0000 0.3094(5) 0.7500 0.0727(12) Uani 1 2 d S T P
H1W H 0.0355 0.2503 0.7282 0.087 Uiso 1 1 d R U .

loop_
_atom_site_aniso_label
_atom_site_aniso_U_11
_atom_site_aniso_U_22
_atom_site_aniso_U_33
_atom_site_aniso_U_23
_atom_site_aniso_U_13
_atom_site_aniso_U_12
Zn1 0.02515(19) 0.01761(18) 0.01752(18) -0.00039(13) -0.00159(13) 0.00141(14)
S1 0.0227(4) 0.0202(4) 0.0220(4) 0.0000(3) 0.0043(3) 0.0029(3)
O1 0.0511(14) 0.0263(12) 0.0200(10) 0.0067(9) -0.0048(10) 0.0033(10)
O2 0.0368(12) 0.0272(12) 0.0327(12) -0.0068(9) 0.0114(10) -0.0116(9)
O3 0.0280(10) 0.0213(10) 0.0202(10) 0.0037(8) -0.0008(8) -0.0003(9)
O4 0.0268(11) 0.0255(11) 0.0221(10) -0.0081(8) -0.0040(8) 0.0014(9)
O5 0.0309(11) 0.0246(11) 0.0297(11) -0.0005(9) -0.0017(9) 0.0071(9)
N1 0.0282(13) 0.0200(12) 0.0158(12) 0.0020(9) 0.0034(10) -0.0025(10)
N2 0.0217(12) 0.0283(14) 0.0200(12) -0.0012(10) 0.0010(10) -0.0011(11)
N3 0.0399(15) 0.0279(14) 0.0183(12) 0.0096(10) 0.0007(11) 0.0031(12)
C1 0.0228(14) 0.0189(14) 0.0172(14) -0.0001(11) 0.0040(11) -0.0065(12)
C2 0.0202(14) 0.0178(14) 0.0194(14) -0.0018(11) 0.0020(11) -0.0021(11)
C3 0.0209(14) 0.0255(15) 0.0200(14) -0.0012(11) 0.0038(12) -0.0037(12)
C4 0.0228(14) 0.0207(15) 0.0192(14) -0.0010(11) 0.0073(11) -0.0007(12)
C5 0.0441(19) 0.0195(15) 0.0233(15) -0.0003(12) 0.0065(14) -0.0054(14)
C6 0.0350(17) 0.0252(16) 0.0202(15) 0.0015(12) 0.0007(13) -0.0041(13)
O1W 0.052(2) 0.082(3) 0.095(3) 0.000 0.042(2) 0.000

loop_
_atom_type_symbol
_atom_type_description
_atom_type_scat_dispersion_real
_atom_type_scat_dispersion_imag
_atom_type_scat_source
C C 0.0033 0.0016 'International Tables Vol C Tables 4.2.6.8 and 6.1.1.4'
H H 0.0000 0.0000 'International Tables Vol C Tables 4.2.6.8 and 6.1.1.4'
N N 0.0061 0.0033 'International Tables Vol C Tables 4.2.6.8 and 6.1.1.4'
O O 0.0106 0.0060 'International Tables Vol C Tables 4.2.6.8 and 6.1.1.4'
S S 0.1246 0.1234 'International Tables Vol C Tables 4.2.6.8 and 6.1.1.4'
Zn Zn 0.2839 1.4301 'International Tables Vol C Tables 4.2.6.8 and 6.1.1.4'

loop_
_geom_angle_atom_site_label_1
_geom_angle_atom_site_label_2
_geom_angle_atom_site_label_3
_geom_angle
_geom_angle_site_symmetry_1
_geom_angle_site_symmetry_3
O1 Zn1 O2 111.22(9) . 5_666
O1 Zn1 O4 112.68(9) . .
O2 Zn1 O4 102.49(8) 5_666 .
O1 Zn1 N1 115.53(9) . 4_646
O2 Zn1 N1 106.39(9) 5_666 4_646
O4 Zn1 N1 107.54(8) . 4_646
O3 S1 O2 106.49(11) . .
O3 S1 O1 102.88(11) . .
O2 S1 O1 105.12(12) . .
S1 O1 Zn1 132.59(13) . .
S1 O2 Zn1 125.46(12) . 5_666
C1 O4 Zn1 117.33(17) . .
C6 N1 C4 105.9(2) . .
C6 N1 Zn1 123.62(19) . 4_656
C4 N1 Zn1 129.32(17) . 4_656
C2 N2 H2A 109.5 . .
C2 N2 H2B 109.5 . .
H2A N2 H2B 109.5 . .
C2 N2 H2C 109.5 . .
H2A N2 H2C 109.5 . .
H2B N2 H2C 109.5 . .
C6 N3 C5 108.0(2) . .
C6 N3 H3 126.0 . .
C5 N3 H3 126.0 . .
O5 C1 O4 125.4(2) . .
O5 C1 C2 117.5(2) . .
O4 C1 C2 117.0(2) . .
N2 C2 C1 110.8(2) . .
N2 C2 C3 111.8(2) . .
C1 C2 C3 107.6(2) . .
N2 C2 H2 108.8 . .
C1 C2 H2 108.8 . .
C3 C2 H2 108.8 . .
C4 C3 C2 116.0(2) . .
C4 C3 H3A 108.3 . .
C2 C3 H3A 108.3 . .
C4 C3 H3B 108.3 . .
C2 C3 H3B 108.3 . .
H3A C3 H3B 107.4 . .
C5 C4 N1 108.1(2) . .
C5 C4 C3 128.1(3) . .
N1 C4 C3 123.8(2) . .
C4 C5 N3 107.0(2) . .
C4 C5 H5 126.5 . .
N3 C5 H5 126.5 . .
N1 C6 N3 111.0(3) . .
N1 C6 H6 124.5 . .
N3 C6 H6 124.5 . .

loop_
_geom_bond_atom_site_label_1
_geom_bond_atom_site_label_2
_geom_bond_distance
_geom_bond_site_symmetry_2
Zn1 O1 1.9246(19) .
Zn1 O2 1.973(2) 5_666
Zn1 O4 1.9853(18) .
Zn1 N1 1.989(2) 4_646
S1 O3 1.5169(19) .
S1 O2 1.527(2) .
S1 O1 1.536(2) .
O2 Zn1 1.973(2) 5_666
O4 C1 1.270(3) .
O5 C1 1.231(3) .
N1 C6 1.322(3) .
N1 C4 1.391(3) .
N1 Zn1 1.989(2) 4_656
N2 C2 1.479(3) .
N2 H2A 0.8900 .
N2 H2B 0.8900 .
N2 H2C 0.8900 .
N3 C6 1.324(4) .
N3 C5 1.362(4) .
N3 H3 0.8600 .
C1 C2 1.523(3) .
C2 C3 1.531(4) .
C2 H2 0.9800 .
C3 C4 1.487(4) .
C3 H3A 0.9700 .
C3 H3B 0.9700 .
C4 C5 1.349(4) .
C5 H5 0.9300 .
C6 H6 0.9300 .
O1W H1W 0.8500 .
